data_7130267
loop_
_publ_author_name
'Koike, Taichi'
'Iwamoto, Takeaki'

_publ_section_title
;
 Twisted push-pull disilenes obtained by direct 1,2-hydro/chloroborylation
 of a silylone
;
_journal_name_full 'Chemical Communications'
_journal_paper_doi 10.1039/D2CC02160A
_journal_year 2022
_chemical_formula_moiety 'C38 H78 N2 Si7'
_chemical_formula_sum 'C38 H78 N2 Si7'
_chemical_formula_weight 759.65
_chemical_melting_point 449
_space_group_crystal_system monoclinic
_space_group_IT_number 14
_space_group_name_Hall '-P 2ybc'
_space_group_name_H-M_alt 'P 1 21/c 1'
_atom_sites_solution_hydrogens mixed
_audit_creation_method SHELXL-2018/3
_audit_update_record
;
2022-04-14 deposited with the CCDC.	2022-06-21 downloaded from the CCDC.
;
_cell_angle_alpha 90
_cell_angle_beta 92.9190(10)
_cell_angle_gamma 90
_cell_formula_units_Z 4
_cell_length_a 12.6423(5)
_cell_length_b 15.0411(6)
_cell_length_c 23.2504(9)
_cell_measurement_reflns_used 9956
_cell_measurement_temperature 100(2)
_cell_measurement_theta_max 28.88
_cell_measurement_theta_min 2.22
_cell_volume 4415.4(3)
_computing_cell_refinement 'Bruker SAINT'
_computing_data_collection 'Bruker APEX2'
_computing_data_reduction 'Bruker SAINT'
_computing_molecular_graphics 'Bruker SHELXTL'
_computing_publication_material 'Bruker SHELXTL'
_computing_structure_refinement 'SHELXL-2018/3 (Sheldrick, 2018)'
_computing_structure_solution 'SHELXT 2014/4 (Sheldrick, 2014)'
_diffrn_ambient_temperature 100(2)
_diffrn_detector_area_resol_mean 8.333
_diffrn_measured_fraction_theta_full 1.000
_diffrn_measured_fraction_theta_max 1.000
_diffrn_measurement_device_type 'Bruker APEXII CCD area detector'
_diffrn_measurement_method 'phi and omega scans'
_diffrn_radiation_monochromator 'Bruker Helios multilayer confocal mirror'
_diffrn_radiation_source 'Bruker TXS fine-focus rotating anode'
_diffrn_radiation_type MoK\a
_diffrn_radiation_wavelength 0.71073
_diffrn_reflns_av_R_equivalents 0.0517
_diffrn_reflns_av_unetI/netI 0.0320
_diffrn_reflns_Laue_measured_fraction_full 1.000
_diffrn_reflns_Laue_measured_fraction_max 1.000
_diffrn_reflns_limit_h_max 16
_diffrn_reflns_limit_h_min -16
_diffrn_reflns_limit_k_max 19
_diffrn_reflns_limit_k_min -19
_diffrn_reflns_limit_l_max 30
_diffrn_reflns_limit_l_min -30
_diffrn_reflns_number 64687
_diffrn_reflns_point_group_measured_fraction_full 1.000
_diffrn_reflns_point_group_measured_fraction_max 1.000
_diffrn_reflns_theta_full 25.242
_diffrn_reflns_theta_max 27.495
_diffrn_reflns_theta_min 1.613
_exptl_absorpt_coefficient_mu 0.244
_exptl_absorpt_correction_T_max 0.7459
_exptl_absorpt_correction_T_min 0.6917
_exptl_absorpt_correction_type empirical
_exptl_absorpt_process_details 'SADABS Sheldrick 1996'
_exptl_crystal_colour colorless
_exptl_crystal_density_diffrn 1.143
_exptl_crystal_description block
_exptl_crystal_F_000 1672
_exptl_crystal_recrystallization_method 'Re-crystallisation from solvent: hexane'
_exptl_crystal_size_max 0.300
_exptl_crystal_size_mid 0.200
_exptl_crystal_size_min 0.100
_refine_diff_density_max 0.460
_refine_diff_density_min -0.392
_refine_diff_density_rms 0.055
_refine_ls_extinction_method none
_refine_ls_goodness_of_fit_ref 1.049
_refine_ls_hydrogen_treatment mixed
_refine_ls_matrix_type full
_refine_ls_number_parameters 452
_refine_ls_number_reflns 10148
_refine_ls_number_restraints 0
_refine_ls_restrained_S_all 1.049
_refine_ls_R_factor_all 0.0480
_refine_ls_R_factor_gt 0.0355
_refine_ls_shift/su_max 0.001
_refine_ls_shift/su_mean 0.000
_refine_ls_structure_factor_coef Fsqd
_refine_ls_weighting_details 'w=1/[\s^2^(Fo^2^)+(0.0406P)^2^+2.2936P] where P=(Fo^2^+2Fc^2^)/3'
_refine_ls_weighting_scheme calc
_refine_ls_wR_factor_gt 0.0833
_refine_ls_wR_factor_ref 0.0911
_reflns_Friedel_coverage 0.000
_reflns_number_gt 8420
_reflns_number_total 10148
_reflns_threshold_expression 'I > 2\s(I)'
_cod_data_source_file d2cc02160a3.cif
_cod_data_source_block tik21a_a
_cod_original_sg_symbol_H-M 'P 21/c'
_cod_database_code 7130267
_shelx_shelxl_version_number 2018/3
_shelx_space_group_comment
;
The symmetry employed for this shelxl refinement is uniquely defined
by the following loop, which should always be used as a source of
symmetry information in preference to the above space-group names.
They are only intended as comments.
;
_shelx_estimated_absorpt_t_min 0.930
_shelx_estimated_absorpt_t_max 0.976

loop_
_space_group_symop_operation_xyz
'x, y, z'
'-x, y+1/2, -z+1/2'
'-x, -y, -z'
'x, -y-1/2, z-1/2'

loop_
_atom_site_label
_atom_site_type_symbol
_atom_site_fract_x
_atom_site_fract_y
_atom_site_fract_z
_atom_site_U_iso_or_equiv
_atom_site_adp_type
_atom_site_occupancy
_atom_site_site_symmetry_order
_atom_site_calc_flag
_atom_site_refinement_flags_posn
_atom_site_refinement_flags_adp
_atom_site_refinement_flags_occupancy
_atom_site_disorder_assembly
_atom_site_disorder_group
Si1 Si 0.70217(3) 0.34814(3) 0.82277(2) 0.01053(9) Uani 1 1 d . . . . .
Si2 Si 0.63659(3) 0.28646(3) 0.73421(2) 0.01245(9) Uani 1 1 d . . . . .
Si3 Si 0.55353(3) 0.37838(3) 0.66204(2) 0.01121(9) Uani 1 1 d . . . . .
Si4 Si 0.87740(4) 0.18985(3) 0.83246(2) 0.01546(10) Uani 1 1 d . . . . .
Si5 Si 0.91741(4) 0.38178(3) 0.88705(2) 0.01592(10) Uani 1 1 d . . . . .
Si6 Si 0.77643(4) 0.39391(3) 0.60397(2) 0.01640(10) Uani 1 1 d . . . . .
Si7 Si 0.63454(4) 0.56233(3) 0.63186(2) 0.01522(10) Uani 1 1 d . . . . .
N1 N 0.61182(10) 0.34328(9) 0.87661(5) 0.0117(3) Uani 1 1 d . . . . .
N2 N 0.47554(10) 0.32126(9) 0.61051(5) 0.0144(3) Uani 1 1 d . . . . .
C1 C 0.81702(12) 0.29250(10) 0.86480(6) 0.0120(3) Uani 1 1 d . . . . .
C2 C 0.75873(13) 0.25808(11) 0.91888(6) 0.0152(3) Uani 1 1 d . . . . .
H1 H 0.735190 0.196054 0.911929 0.018 Uiso 1 1 calc R U . . .
H2 H 0.809190 0.258109 0.952868 0.018 Uiso 1 1 calc R U . . .
C3 C 0.66283(13) 0.31535(11) 0.93179(6) 0.0151(3) Uani 1 1 d . . . . .
H3 H 0.612497 0.280735 0.954160 0.018 Uiso 1 1 calc R U . . .
H4 H 0.685685 0.368063 0.954694 0.018 Uiso 1 1 calc R U . . .
C4 C 0.63912(12) 0.44051(10) 0.61072(6) 0.0128(3) Uani 1 1 d . . . . .
C5 C 0.57258(13) 0.42560(11) 0.55233(6) 0.0178(3) Uani 1 1 d . . . . .
H5 H 0.520741 0.474512 0.546496 0.021 Uiso 1 1 calc R U . . .
H6 H 0.620447 0.426676 0.519937 0.021 Uiso 1 1 calc R U . . .
C6 C 0.51403(13) 0.33680(12) 0.55262(6) 0.0182(3) Uani 1 1 d . . . . .
H7 H 0.453539 0.337907 0.523864 0.022 Uiso 1 1 calc R U . . .
H8 H 0.562324 0.288159 0.542335 0.022 Uiso 1 1 calc R U . . .
C7 C 0.51453(12) 0.39728(10) 0.87822(6) 0.0119(3) Uani 1 1 d . . . . .
C8 C 0.36180(12) 0.30199(10) 0.61509(6) 0.0134(3) Uani 1 1 d . . . . .
C9 C 0.32381(13) 0.22652(11) 0.57421(7) 0.0164(3) Uani 1 1 d . . . . .
H9 H 0.335142 0.243806 0.533907 0.020 Uiso 1 1 calc R U . . .
H10 H 0.365704 0.172140 0.583000 0.020 Uiso 1 1 calc R U . . .
C10 C 0.34282(13) 0.27193(11) 0.67682(7) 0.0160(3) Uani 1 1 d . . . . .
H11 H 0.384634 0.217584 0.685811 0.019 Uiso 1 1 calc R U . . .
H12 H 0.367025 0.318965 0.704221 0.019 Uiso 1 1 calc R U . . .
C11 C 0.22499(13) 0.25285(12) 0.68402(7) 0.0193(3) Uani 1 1 d . . . . .
H13 H 0.214441 0.234145 0.724599 0.023 Uiso 1 1 calc R U . . .
C12 C 0.20612(14) 0.20722(11) 0.58094(7) 0.0203(4) Uani 1 1 d . . . . .
H14 H 0.182891 0.158407 0.553963 0.024 Uiso 1 1 calc R U . . .
C13 C 0.29394(13) 0.38532(11) 0.60158(7) 0.0168(3) Uani 1 1 d . . . . .
H15 H 0.316773 0.434005 0.628042 0.020 Uiso 1 1 calc R U . . .
H16 H 0.304790 0.405113 0.561698 0.020 Uiso 1 1 calc R U . . .
C14 C 0.18877(14) 0.17833(12) 0.64302(8) 0.0221(4) Uani 1 1 d . . . . .
H17 H 0.112821 0.165464 0.647479 0.027 Uiso 1 1 calc R U . . .
H18 H 0.229681 0.123565 0.652178 0.027 Uiso 1 1 calc R U . . .
C15 C 0.16013(14) 0.33665(12) 0.67035(8) 0.0236(4) Uani 1 1 d . . . . .
H19 H 0.182955 0.384878 0.697170 0.028 Uiso 1 1 calc R U . . .
H20 H 0.084194 0.324583 0.675446 0.028 Uiso 1 1 calc R U . . .
C16 C 0.17570(14) 0.36575(12) 0.60822(8) 0.0216(4) Uani 1 1 d . . . . .
H21 H 0.133029 0.420449 0.599236 0.026 Uiso 1 1 calc R U . . .
C17 C 0.49766(14) 0.60748(12) 0.61684(7) 0.0212(4) Uani 1 1 d . . . . .
H22 H 0.490477 0.664202 0.637009 0.032 Uiso 1 1 calc R U . . .
H23 H 0.445573 0.565059 0.630339 0.032 Uiso 1 1 calc R U . . .
H24 H 0.485406 0.616778 0.575315 0.032 Uiso 1 1 calc R U . . .
C18 C 0.97001(14) 0.44262(13) 0.82426(8) 0.0251(4) Uani 1 1 d . . . . .
H25 H 0.911281 0.470979 0.802068 0.038 Uiso 1 1 calc R U . . .
H26 H 1.005836 0.400559 0.799608 0.038 Uiso 1 1 calc R U . . .
H27 H 1.020440 0.488164 0.838260 0.038 Uiso 1 1 calc R U . . .
C19 C 0.14075(14) 0.29092(12) 0.56683(8) 0.0237(4) Uani 1 1 d . . . . .
H28 H 0.151053 0.309468 0.526644 0.028 Uiso 1 1 calc R U . . .
H29 H 0.064583 0.278152 0.570564 0.028 Uiso 1 1 calc R U . . .
C20 C 0.33715(14) 0.41761(14) 0.92188(8) 0.0296(4) Uani 1 1 d . . . . .
H30 H 0.289898 0.394531 0.951695 0.036 Uiso 1 1 calc R U . . .
C21 C 1.03400(14) 0.33615(13) 0.93085(8) 0.0260(4) Uani 1 1 d . . . . .
H31 H 1.076298 0.385393 0.947330 0.039 Uiso 1 1 calc R U . . .
H32 H 1.077704 0.300247 0.906102 0.039 Uiso 1 1 calc R U . . .
H33 H 1.008834 0.299011 0.961973 0.039 Uiso 1 1 calc R U . . .
C22 C 0.77359(15) 0.10741(11) 0.80786(8) 0.0242(4) Uani 1 1 d . . . . .
H34 H 0.716077 0.138260 0.786197 0.036 Uiso 1 1 calc R U . . .
H35 H 0.745427 0.077945 0.841425 0.036 Uiso 1 1 calc R U . . .
H36 H 0.804959 0.062896 0.783092 0.036 Uiso 1 1 calc R U . . .
C23 C 0.45544(14) 0.39099(12) 0.81928(7) 0.0205(4) Uani 1 1 d . . . . .
H37 H 0.438217 0.327997 0.810744 0.025 Uiso 1 1 calc R U . . .
H38 H 0.501819 0.412838 0.789271 0.025 Uiso 1 1 calc R U . . .
C24 C 0.95839(15) 0.12731(12) 0.88880(8) 0.0269(4) Uani 1 1 d . . . . .
H39 H 0.982503 0.071141 0.872582 0.040 Uiso 1 1 calc R U . . .
H40 H 0.915116 0.114941 0.921664 0.040 Uiso 1 1 calc R U . . .
H41 H 1.019916 0.163130 0.901610 0.040 Uiso 1 1 calc R U . . .
C25 C 0.85854(15) 0.46625(12) 0.93510(8) 0.0254(4) Uani 1 1 d . . . . .
H42 H 0.843829 0.438571 0.972003 0.038 Uiso 1 1 calc R U . . .
H43 H 0.792445 0.488970 0.916766 0.038 Uiso 1 1 calc R U . . .
H44 H 0.908512 0.515449 0.941695 0.038 Uiso 1 1 calc R U . . .
C26 C 0.44070(14) 0.36336(13) 0.92367(8) 0.0236(4) Uani 1 1 d . . . . .
H45 H 0.476632 0.368328 0.962375 0.028 Uiso 1 1 calc R U . . .
H46 H 0.424175 0.299883 0.916425 0.028 Uiso 1 1 calc R U . . .
C27 C 0.86004(14) 0.41796(13) 0.67084(7) 0.0243(4) Uani 1 1 d . . . . .
H47 H 0.824158 0.396140 0.704456 0.036 Uiso 1 1 calc R U . . .
H48 H 0.871142 0.482244 0.674390 0.036 Uiso 1 1 calc R U . . .
H49 H 0.928614 0.388081 0.668711 0.036 Uiso 1 1 calc R U . . .
C28 C 0.28096(14) 0.40958(13) 0.86234(9) 0.0279(4) Uani 1 1 d . . . . .
H50 H 0.263877 0.346498 0.854008 0.033 Uiso 1 1 calc R U . . .
H51 H 0.213923 0.443691 0.861260 0.033 Uiso 1 1 calc R U . . .
C29 C 0.66910(16) 0.58032(13) 0.71023(8) 0.0281(4) Uani 1 1 d . . . . .
H52 H 0.743600 0.564864 0.718599 0.042 Uiso 1 1 calc R U . . .
H53 H 0.624102 0.542653 0.733183 0.042 Uiso 1 1 calc R U . . .
H54 H 0.657689 0.642880 0.719939 0.042 Uiso 1 1 calc R U . . .
C30 C 0.35308(14) 0.44567(12) 0.81736(7) 0.0224(4) Uani 1 1 d . . . . .
H55 H 0.316746 0.440556 0.778285 0.027 Uiso 1 1 calc R U . . .
C31 C 0.53822(14) 0.49600(11) 0.89036(8) 0.0239(4) Uani 1 1 d . . . . .
H56 H 0.585088 0.519361 0.861047 0.029 Uiso 1 1 calc R U . . .
H57 H 0.575599 0.502114 0.928612 0.029 Uiso 1 1 calc R U . . .
C32 C 0.37878(15) 0.54231(12) 0.82995(8) 0.0265(4) Uani 1 1 d . . . . .
H58 H 0.312655 0.577669 0.828717 0.032 Uiso 1 1 calc R U . . .
H59 H 0.424777 0.565910 0.800302 0.032 Uiso 1 1 calc R U . . .
C33 C 0.43483(15) 0.55047(12) 0.88903(9) 0.0287(4) Uani 1 1 d . . . . .
H60 H 0.451645 0.614336 0.897222 0.034 Uiso 1 1 calc R U . . .
C34 C 0.84477(15) 0.44221(13) 0.54120(8) 0.0273(4) Uani 1 1 d . . . . .
H61 H 0.862621 0.504554 0.549176 0.041 Uiso 1 1 calc R U . . .
H62 H 0.797603 0.438607 0.506499 0.041 Uiso 1 1 calc R U . . .
H63 H 0.909732 0.408651 0.535185 0.041 Uiso 1 1 calc R U . . .
C35 C 0.77362(15) 0.27127(12) 0.58909(8) 0.0250(4) Uani 1 1 d . . . . .
H64 H 0.844560 0.246366 0.596802 0.037 Uiso 1 1 calc R U . . .
H65 H 0.751126 0.261007 0.548679 0.037 Uiso 1 1 calc R U . . .
H66 H 0.723698 0.242387 0.614030 0.037 Uiso 1 1 calc R U . . .
C36 C 0.36312(16) 0.51493(15) 0.93418(8) 0.0336(5) Uani 1 1 d . . . . .
H67 H 0.296897 0.550116 0.933636 0.040 Uiso 1 1 calc R U . . .
H68 H 0.398864 0.520586 0.972888 0.040 Uiso 1 1 calc R U . . .
C37 C 0.72602(15) 0.63242(13) 0.59023(9) 0.0296(4) Uani 1 1 d . . . . .
H69 H 0.712712 0.695382 0.597954 0.044 Uiso 1 1 calc R U . . .
H70 H 0.713697 0.620684 0.548969 0.044 Uiso 1 1 calc R U . . .
H71 H 0.799555 0.617921 0.601949 0.044 Uiso 1 1 calc R U . . .
C38 C 0.96377(17) 0.21430(14) 0.77162(9) 0.0340(5) Uani 1 1 d . . . . .
H72 H 0.985879 0.158370 0.754248 0.051 Uiso 1 1 calc R U . . .
H73 H 1.026459 0.247273 0.786100 0.051 Uiso 1 1 calc R U . . .
H74 H 0.924289 0.250077 0.742577 0.051 Uiso 1 1 calc R U . . .
H75 H 0.4911(14) 0.4376(12) 0.6929(8) 0.018(5) Uiso 1 1 d . . . . .
H76 H 0.5612(16) 0.2238(13) 0.7477(8) 0.029(5) Uiso 1 1 d . . . . .
H77 H 0.7190(15) 0.2420(12) 0.7094(8) 0.022(5) Uiso 1 1 d . . . . .
H78 H 0.7302(15) 0.4358(13) 0.8095(8) 0.025(5) Uiso 1 1 d . . . . .

loop_
_atom_site_aniso_label
_atom_site_aniso_U_11
_atom_site_aniso_U_22
_atom_site_aniso_U_33
_atom_site_aniso_U_23
_atom_site_aniso_U_13
_atom_site_aniso_U_12
Si1 0.0111(2) 0.0112(2) 0.00929(18) 0.00130(15) 0.00014(15) 0.00082(16)
Si2 0.0153(2) 0.0121(2) 0.00990(19) 0.00039(15) -0.00046(15) 0.00070(17)
Si3 0.0129(2) 0.0124(2) 0.00818(18) -0.00010(15) -0.00031(15) 0.00006(16)
Si4 0.0155(2) 0.0138(2) 0.0174(2) 0.00222(17) 0.00404(17) 0.00290(17)
Si5 0.0143(2) 0.0167(2) 0.0164(2) 0.00144(17) -0.00331(16) -0.00072(18)
Si6 0.0150(2) 0.0198(2) 0.0146(2) 0.00076(17) 0.00288(16) 0.00139(18)
Si7 0.0157(2) 0.0128(2) 0.0170(2) 0.00240(17) -0.00093(17) 0.00006(17)
N1 0.0109(6) 0.0145(6) 0.0098(6) 0.0014(5) 0.0004(5) 0.0028(5)
N2 0.0132(7) 0.0203(7) 0.0096(6) -0.0012(5) -0.0002(5) -0.0021(5)
C1 0.0112(7) 0.0136(7) 0.0113(7) 0.0024(6) 0.0007(5) 0.0012(6)
C2 0.0163(8) 0.0177(8) 0.0118(7) 0.0040(6) 0.0020(6) 0.0036(6)
C3 0.0149(8) 0.0191(8) 0.0112(7) 0.0026(6) 0.0012(6) 0.0039(6)
C4 0.0135(8) 0.0151(8) 0.0096(7) 0.0021(6) 0.0000(5) 0.0005(6)
C5 0.0195(8) 0.0241(9) 0.0094(7) 0.0023(6) -0.0020(6) -0.0031(7)
C6 0.0191(8) 0.0253(9) 0.0102(7) -0.0035(6) 0.0003(6) -0.0041(7)
C7 0.0118(7) 0.0124(7) 0.0114(7) -0.0002(6) 0.0002(5) 0.0021(6)
C8 0.0125(8) 0.0128(7) 0.0147(7) -0.0003(6) -0.0014(6) -0.0009(6)
C9 0.0188(8) 0.0136(8) 0.0165(7) -0.0012(6) -0.0022(6) -0.0004(6)
C10 0.0150(8) 0.0181(8) 0.0149(7) 0.0014(6) 0.0003(6) 0.0003(6)
C11 0.0146(8) 0.0225(9) 0.0210(8) 0.0047(7) 0.0028(6) -0.0002(7)
C12 0.0203(9) 0.0159(8) 0.0242(9) -0.0004(7) -0.0037(7) -0.0049(7)
C13 0.0180(8) 0.0133(8) 0.0189(8) 0.0005(6) -0.0019(6) -0.0002(6)
C14 0.0177(9) 0.0191(9) 0.0293(9) 0.0050(7) 0.0002(7) -0.0045(7)
C15 0.0158(9) 0.0242(9) 0.0312(10) 0.0003(7) 0.0048(7) 0.0027(7)
C16 0.0163(9) 0.0190(9) 0.0289(9) 0.0033(7) -0.0022(7) 0.0039(7)
C17 0.0196(9) 0.0186(9) 0.0254(9) 0.0040(7) 0.0028(7) 0.0024(7)
C18 0.0196(9) 0.0261(10) 0.0292(9) 0.0061(8) -0.0028(7) -0.0075(8)
C19 0.0158(9) 0.0263(10) 0.0282(9) 0.0054(7) -0.0061(7) -0.0033(7)
C20 0.0176(9) 0.0446(12) 0.0275(9) 0.0168(9) 0.0096(7) 0.0110(8)
C21 0.0192(9) 0.0285(10) 0.0292(9) 0.0016(8) -0.0089(7) 0.0006(8)
C22 0.0297(10) 0.0147(8) 0.0277(9) 0.0005(7) -0.0026(7) 0.0016(7)
C23 0.0217(9) 0.0257(9) 0.0137(7) -0.0031(7) -0.0023(6) 0.0091(7)
C24 0.0224(10) 0.0213(9) 0.0365(10) 0.0025(8) -0.0039(8) 0.0076(8)
C25 0.0266(10) 0.0206(9) 0.0283(9) -0.0049(7) -0.0044(7) -0.0006(8)
C26 0.0171(9) 0.0305(10) 0.0236(9) 0.0106(7) 0.0061(7) 0.0073(7)
C27 0.0172(9) 0.0317(10) 0.0236(9) 0.0001(7) -0.0020(7) 0.0013(8)
C28 0.0146(9) 0.0223(9) 0.0463(11) 0.0029(8) -0.0022(8) 0.0009(7)
C29 0.0374(11) 0.0208(9) 0.0249(9) -0.0065(7) -0.0086(8) 0.0018(8)
C30 0.0215(9) 0.0286(10) 0.0162(8) -0.0037(7) -0.0062(7) 0.0115(8)
C31 0.0172(9) 0.0157(8) 0.0383(10) -0.0076(7) -0.0042(7) 0.0025(7)
C32 0.0220(9) 0.0219(9) 0.0358(10) 0.0112(8) 0.0048(8) 0.0096(8)
C33 0.0227(10) 0.0158(9) 0.0469(12) -0.0109(8) -0.0053(8) 0.0045(7)
C34 0.0264(10) 0.0318(10) 0.0246(9) 0.0010(8) 0.0108(7) -0.0010(8)
C35 0.0295(10) 0.0238(9) 0.0221(9) -0.0020(7) 0.0062(7) 0.0065(8)
C36 0.0303(11) 0.0482(13) 0.0217(9) -0.0128(9) -0.0056(8) 0.0229(10)
C37 0.0212(10) 0.0201(9) 0.0480(12) 0.0104(8) 0.0061(8) 0.0001(8)
C38 0.0411(12) 0.0266(10) 0.0368(11) 0.0020(8) 0.0247(9) 0.0041(9)

loop_
_atom_type_symbol
_atom_type_description
_atom_type_scat_dispersion_real
_atom_type_scat_dispersion_imag
_atom_type_scat_source
C C 0.0033 0.0016 'International Tables Vol C Tables 4.2.6.8 and 6.1.1.4'
H H 0.0000 0.0000 'International Tables Vol C Tables 4.2.6.8 and 6.1.1.4'
N N 0.0061 0.0033 'International Tables Vol C Tables 4.2.6.8 and 6.1.1.4'
Si Si 0.0817 0.0704 'International Tables Vol C Tables 4.2.6.8 and 6.1.1.4'

loop_
_geom_angle_atom_site_label_1
_geom_angle_atom_site_label_2
_geom_angle_atom_site_label_3
_geom_angle
_geom_angle_site_symmetry_1
_geom_angle_site_symmetry_3
_geom_angle_publ_flag
N1 Si1 C1 97.11(6) . . ?
N1 Si1 Si2 113.30(5) . . ?
C1 Si1 Si2 119.89(5) . . ?
N1 Si1 H78 112.3(8) . . ?
C1 Si1 H78 109.3(8) . . ?
Si2 Si1 H78 105.0(8) . . ?
Si1 Si2 Si3 120.54(2) . . ?
Si1 Si2 H76 106.5(8) . . ?
Si3 Si2 H76 105.7(8) . . ?
Si1 Si2 H77 108.2(8) . . ?
Si3 Si2 H77 107.5(8) . . ?
H76 Si2 H77 107.8(11) . . ?
N2 Si3 C4 97.56(6) . . ?
N2 Si3 Si2 114.43(5) . . ?
C4 Si3 Si2 119.01(5) . . ?
N2 Si3 H75 110.5(7) . . ?
C4 Si3 H75 111.1(7) . . ?
Si2 Si3 H75 104.3(7) . . ?
C38 Si4 C22 109.06(9) . . ?
C38 Si4 C24 107.98(10) . . ?
C22 Si4 C24 103.33(8) . . ?
C38 Si4 C1 113.77(8) . . ?
C22 Si4 C1 111.73(8) . . ?
C24 Si4 C1 110.39(8) . . ?
C25 Si5 C18 107.54(9) . . ?
C25 Si5 C21 104.44(9) . . ?
C18 Si5 C21 107.52(9) . . ?
C25 Si5 C1 111.21(8) . . ?
C18 Si5 C1 113.06(7) . . ?
C21 Si5 C1 112.58(8) . . ?
C27 Si6 C35 110.36(9) . . ?
C27 Si6 C34 107.95(9) . . ?
C35 Si6 C34 104.00(8) . . ?
C27 Si6 C4 110.03(7) . . ?
C35 Si6 C4 111.82(8) . . ?
C34 Si6 C4 112.48(8) . . ?
C37 Si7 C29 107.60(10) . . ?
C37 Si7 C17 106.76(8) . . ?
C29 Si7 C17 107.24(9) . . ?
C37 Si7 C4 112.46(8) . . ?
C29 Si7 C4 112.52(8) . . ?
C17 Si7 C4 109.96(8) . . ?
C3 N1 C7 117.72(12) . . ?
C3 N1 Si1 111.46(10) . . ?
C7 N1 Si1 125.02(10) . . ?
C6 N2 C8 117.74(12) . . ?
C6 N2 Si3 110.43(10) . . ?
C8 N2 Si3 124.58(10) . . ?
C2 C1 Si4 105.25(10) . . ?
C2 C1 Si5 110.34(10) . . ?
Si4 C1 Si5 113.99(8) . . ?
C2 C1 Si1 100.29(10) . . ?
Si4 C1 Si1 117.84(8) . . ?
Si5 C1 Si1 108.09(8) . . ?
C3 C2 C1 112.27(12) . . ?
C3 C2 H1 109.2 . . ?
C1 C2 H1 109.2 . . ?
C3 C2 H2 109.2 . . ?
C1 C2 H2 109.2 . . ?
H1 C2 H2 107.9 . . ?
N1 C3 C2 107.88(12) . . ?
N1 C3 H3 110.1 . . ?
C2 C3 H3 110.1 . . ?
N1 C3 H4 110.1 . . ?
C2 C3 H4 110.1 . . ?
H3 C3 H4 108.4 . . ?
C5 C4 Si6 109.18(10) . . ?
C5 C4 Si3 100.09(10) . . ?
Si6 C4 Si3 115.22(8) . . ?
C5 C4 Si7 109.78(10) . . ?
Si6 C4 Si7 114.87(8) . . ?
Si3 C4 Si7 106.65(7) . . ?
C6 C5 C4 110.99(13) . . ?
C6 C5 H5 109.4 . . ?
C4 C5 H5 109.4 . . ?
C6 C5 H6 109.4 . . ?
C4 C5 H6 109.4 . . ?
H5 C5 H6 108.0 . . ?
N2 C6 C5 109.00(13) . . ?
N2 C6 H7 109.9 . . ?
C5 C6 H7 109.9 . . ?
N2 C6 H8 109.9 . . ?
C5 C6 H8 109.9 . . ?
H7 C6 H8 108.3 . . ?
N1 C7 C23 108.23(12) . . ?
N1 C7 C26 111.83(12) . . ?
C23 C7 C26 108.08(14) . . ?
N1 C7 C31 112.41(13) . . ?
C23 C7 C31 107.80(13) . . ?
C26 C7 C31 108.33(14) . . ?
N2 C8 C10 108.93(12) . . ?
N2 C8 C9 111.98(13) . . ?
C10 C8 C9 107.51(13) . . ?
N2 C8 C13 111.07(13) . . ?
C10 C8 C13 108.54(13) . . ?
C9 C8 C13 108.69(13) . . ?
C12 C9 C8 110.51(13) . . ?
C12 C9 H9 109.5 . . ?
C8 C9 H9 109.5 . . ?
C12 C9 H10 109.5 . . ?
C8 C9 H10 109.5 . . ?
H9 C9 H10 108.1 . . ?
C11 C10 C8 110.84(13) . . ?
C11 C10 H11 109.5 . . ?
C8 C10 H11 109.5 . . ?
C11 C10 H12 109.5 . . ?
C8 C10 H12 109.5 . . ?
H11 C10 H12 108.1 . . ?
C14 C11 C15 109.57(14) . . ?
C14 C11 C10 109.34(14) . . ?
C15 C11 C10 109.67(14) . . ?
C14 C11 H13 109.4 . . ?
C15 C11 H13 109.4 . . ?
C10 C11 H13 109.4 . . ?
C9 C12 C19 109.79(14) . . ?
C9 C12 C14 109.64(14) . . ?
C19 C12 C14 109.44(15) . . ?
C9 C12 H14 109.3 . . ?
C19 C12 H14 109.3 . . ?
C14 C12 H14 109.3 . . ?
C16 C13 C8 110.93(13) . . ?
C16 C13 H15 109.5 . . ?
C8 C13 H15 109.5 . . ?
C16 C13 H16 109.5 . . ?
C8 C13 H16 109.5 . . ?
H15 C13 H16 108.0 . . ?
C11 C14 C12 109.07(14) . . ?
C11 C14 H17 109.9 . . ?
C12 C14 H17 109.9 . . ?
C11 C14 H18 109.9 . . ?
C12 C14 H18 109.9 . . ?
H17 C14 H18 108.3 . . ?
C11 C15 C16 109.78(14) . . ?
C11 C15 H19 109.7 . . ?
C16 C15 H19 109.7 . . ?
C11 C15 H20 109.7 . . ?
C16 C15 H20 109.7 . . ?
H19 C15 H20 108.2 . . ?
C19 C16 C15 109.62(15) . . ?
C19 C16 C13 109.16(14) . . ?
C15 C16 C13 108.75(14) . . ?
C19 C16 H21 109.8 . . ?
C15 C16 H21 109.8 . . ?
C13 C16 H21 109.8 . . ?
Si7 C17 H22 109.5 . . ?
Si7 C17 H23 109.5 . . ?
H22 C17 H23 109.5 . . ?
Si7 C17 H24 109.5 . . ?
H22 C17 H24 109.5 . . ?
H23 C17 H24 109.5 . . ?
Si5 C18 H25 109.5 . . ?
Si5 C18 H26 109.5 . . ?
H25 C18 H26 109.5 . . ?
Si5 C18 H27 109.5 . . ?
H25 C18 H27 109.5 . . ?
H26 C18 H27 109.5 . . ?
C16 C19 C12 109.52(14) . . ?
C16 C19 H28 109.8 . . ?
C12 C19 H28 109.8 . . ?
C16 C19 H29 109.8 . . ?
C12 C19 H29 109.8 . . ?
H28 C19 H29 108.2 . . ?
C36 C20 C28 109.37(15) . . ?
C36 C20 C26 109.20(16) . . ?
C28 C20 C26 109.72(16) . . ?
C36 C20 H30 109.5 . . ?
C28 C20 H30 109.5 . . ?
C26 C20 H30 109.5 . . ?
Si5 C21 H31 109.5 . . ?
Si5 C21 H32 109.5 . . ?
H31 C21 H32 109.5 . . ?
Si5 C21 H33 109.5 . . ?
H31 C21 H33 109.5 . . ?
H32 C21 H33 109.5 . . ?
Si4 C22 H34 109.5 . . ?
Si4 C22 H35 109.5 . . ?
H34 C22 H35 109.5 . . ?
Si4 C22 H36 109.5 . . ?
H34 C22 H36 109.5 . . ?
H35 C22 H36 109.5 . . ?
C7 C23 C30 111.47(13) . . ?
C7 C23 H37 109.3 . . ?
C30 C23 H37 109.3 . . ?
C7 C23 H38 109.3 . . ?
C30 C23 H38 109.3 . . ?
H37 C23 H38 108.0 . . ?
Si4 C24 H39 109.5 . . ?
Si4 C24 H40 109.5 . . ?
H39 C24 H40 109.5 . . ?
Si4 C24 H41 109.5 . . ?
H39 C24 H41 109.5 . . ?
H40 C24 H41 109.5 . . ?
Si5 C25 H42 109.5 . . ?
Si5 C25 H43 109.5 . . ?
H42 C25 H43 109.5 . . ?
Si5 C25 H44 109.5 . . ?
H42 C25 H44 109.5 . . ?
H43 C25 H44 109.5 . . ?
C7 C26 C20 110.57(14) . . ?
C7 C26 H45 109.5 . . ?
C20 C26 H45 109.5 . . ?
C7 C26 H46 109.5 . . ?
C20 C26 H46 109.5 . . ?
H45 C26 H46 108.1 . . ?
Si6 C27 H47 109.5 . . ?
Si6 C27 H48 109.5 . . ?
H47 C27 H48 109.5 . . ?
Si6 C27 H49 109.5 . . ?
H47 C27 H49 109.5 . . ?
H48 C27 H49 109.5 . . ?
C30 C28 C20 109.10(15) . . ?
C30 C28 H50 109.9 . . ?
C20 C28 H50 109.9 . . ?
C30 C28 H51 109.9 . . ?
C20 C28 H51 109.9 . . ?
H50 C28 H51 108.3 . . ?
Si7 C29 H52 109.5 . . ?
Si7 C29 H53 109.5 . . ?
H52 C29 H53 109.5 . . ?
Si7 C29 H54 109.5 . . ?
H52 C29 H54 109.5 . . ?
H53 C29 H54 109.5 . . ?
C32 C30 C28 109.86(15) . . ?
C32 C30 C23 109.69(15) . . ?
C28 C30 C23 108.86(15) . . ?
C32 C30 H55 109.5 . . ?
C28 C30 H55 109.5 . . ?
C23 C30 H55 109.5 . . ?
C7 C31 C33 110.64(14) . . ?
C7 C31 H56 109.5 . . ?
C33 C31 H56 109.5 . . ?
C7 C31 H57 109.5 . . ?
C33 C31 H57 109.5 . . ?
H56 C31 H57 108.1 . . ?
C30 C32 C33 109.76(14) . . ?
C30 C32 H58 109.7 . . ?
C33 C32 H58 109.7 . . ?
C30 C32 H59 109.7 . . ?
C33 C32 H59 109.7 . . ?
H58 C32 H59 108.2 . . ?
C32 C33 C36 109.23(16) . . ?
C32 C33 C31 109.35(15) . . ?
C36 C33 C31 109.53(16) . . ?
C32 C33 H60 109.6 . . ?
C36 C33 H60 109.6 . . ?
C31 C33 H60 109.6 . . ?
Si6 C34 H61 109.5 . . ?
Si6 C34 H62 109.5 . . ?
H61 C34 H62 109.5 . . ?
Si6 C34 H63 109.5 . . ?
H61 C34 H63 109.5 . . ?
H62 C34 H63 109.5 . . ?
Si6 C35 H64 109.5 . . ?
Si6 C35 H65 109.5 . . ?
H64 C35 H65 109.5 . . ?
Si6 C35 H66 109.5 . . ?
H64 C35 H66 109.5 . . ?
H65 C35 H66 109.5 . . ?
C33 C36 C20 109.81(15) . . ?
C33 C36 H67 109.7 . . ?
C20 C36 H67 109.7 . . ?
C33 C36 H68 109.7 . . ?
C20 C36 H68 109.7 . . ?
H67 C36 H68 108.2 . . ?
Si7 C37 H69 109.5 . . ?
Si7 C37 H70 109.5 . . ?
H69 C37 H70 109.5 . . ?
Si7 C37 H71 109.5 . . ?
H69 C37 H71 109.5 . . ?
H70 C37 H71 109.5 . . ?
Si4 C38 H72 109.5 . . ?
Si4 C38 H73 109.5 . . ?
H72 C38 H73 109.5 . . ?
Si4 C38 H74 109.5 . . ?
H72 C38 H74 109.5 . . ?
H73 C38 H74 109.5 . . ?

loop_
_geom_bond_atom_site_label_1
_geom_bond_atom_site_label_2
_geom_bond_distance
_geom_bond_site_symmetry_2
_geom_bond_publ_flag
Si1 N1 1.7387(13) . ?
Si1 C1 1.9024(16) . ?
Si1 Si2 2.3692(6) . ?
Si1 H78 1.40(2) . ?
Si2 Si3 2.3771(6) . ?
Si2 H76 1.39(2) . ?
Si2 H77 1.387(19) . ?
Si3 N2 1.7393(13) . ?
Si3 C4 1.8973(16) . ?
Si3 H75 1.410(18) . ?
Si4 C38 1.8670(18) . ?
Si4 C22 1.8737(19) . ?
Si4 C24 1.8741(18) . ?
Si4 C1 1.8949(16) . ?
Si5 C25 1.8710(18) . ?
Si5 C18 1.8734(18) . ?
Si5 C21 1.8783(18) . ?
Si5 C1 1.9013(16) . ?
Si6 C27 1.8702(18) . ?
Si6 C35 1.8769(19) . ?
Si6 C34 1.8796(18) . ?
Si6 C4 1.8861(16) . ?
Si7 C37 1.8708(19) . ?
Si7 C29 1.8716(18) . ?
Si7 C17 1.8751(18) . ?
Si7 C4 1.8987(16) . ?
N1 C3 1.4677(19) . ?
N1 C7 1.4760(19) . ?
N2 C6 1.4729(19) . ?
N2 C8 1.476(2) . ?
C1 C2 1.577(2) . ?
C2 C3 1.529(2) . ?
C2 H1 0.9900 . ?
C2 H2 0.9900 . ?
C3 H3 0.9900 . ?
C3 H4 0.9900 . ?
C4 C5 1.576(2) . ?
C5 C6 1.527(2) . ?
C5 H5 0.9900 . ?
C5 H6 0.9900 . ?
C6 H7 0.9900 . ?
C6 H8 0.9900 . ?
C7 C23 1.530(2) . ?
C7 C26 1.533(2) . ?
C7 C31 1.538(2) . ?
C8 C10 1.535(2) . ?
C8 C9 1.541(2) . ?
C8 C13 1.542(2) . ?
C9 C12 1.532(2) . ?
C9 H9 0.9900 . ?
C9 H10 0.9900 . ?
C10 C11 1.535(2) . ?
C10 H11 0.9900 . ?
C10 H12 0.9900 . ?
C11 C14 1.527(2) . ?
C11 C15 1.528(2) . ?
C11 H13 1.0000 . ?
C12 C19 1.532(2) . ?
C12 C14 1.534(2) . ?
C12 H14 1.0000 . ?
C13 C16 1.539(2) . ?
C13 H15 0.9900 . ?
C13 H16 0.9900 . ?
C14 H17 0.9900 . ?
C14 H18 0.9900 . ?
C15 C16 1.532(2) . ?
C15 H19 0.9900 . ?
C15 H20 0.9900 . ?
C16 C19 1.531(3) . ?
C16 H21 1.0000 . ?
C17 H22 0.9800 . ?
C17 H23 0.9800 . ?
C17 H24 0.9800 . ?
C18 H25 0.9800 . ?
C18 H26 0.9800 . ?
C18 H27 0.9800 . ?
C19 H28 0.9900 . ?
C19 H29 0.9900 . ?
C20 C36 1.524(3) . ?
C20 C28 1.528(3) . ?
C20 C26 1.541(2) . ?
C20 H30 1.0000 . ?
C21 H31 0.9800 . ?
C21 H32 0.9800 . ?
C21 H33 0.9800 . ?
C22 H34 0.9800 . ?
C22 H35 0.9800 . ?
C22 H36 0.9800 . ?
C23 C30 1.532(2) . ?
C23 H37 0.9900 . ?
C23 H38 0.9900 . ?
C24 H39 0.9800 . ?
C24 H40 0.9800 . ?
C24 H41 0.9800 . ?
C25 H42 0.9800 . ?
C25 H43 0.9800 . ?
C25 H44 0.9800 . ?
C26 H45 0.9900 . ?
C26 H46 0.9900 . ?
C27 H47 0.9800 . ?
C27 H48 0.9800 . ?
C27 H49 0.9800 . ?
C28 C30 1.522(3) . ?
C28 H50 0.9900 . ?
C28 H51 0.9900 . ?
C29 H52 0.9800 . ?
C29 H53 0.9800 . ?
C29 H54 0.9800 . ?
C30 C32 1.515(3) . ?
C30 H55 1.0000 . ?
C31 C33 1.542(2) . ?
C31 H56 0.9900 . ?
C31 H57 0.9900 . ?
C32 C33 1.518(3) . ?
C32 H58 0.9900 . ?
C32 H59 0.9900 . ?
C33 C36 1.519(3) . ?
C33 H60 1.0000 . ?
C34 H61 0.9800 . ?
C34 H62 0.9800 . ?
C34 H63 0.9800 . ?
C35 H64 0.9800 . ?
C35 H65 0.9800 . ?
C35 H66 0.9800 . ?
C36 H67 0.9900 . ?
C36 H68 0.9900 . ?
C37 H69 0.9800 . ?
C37 H70 0.9800 . ?
C37 H71 0.9800 . ?
C38 H72 0.9800 . ?
C38 H73 0.9800 . ?
C38 H74 0.9800 . ?

loop_
_geom_torsion_atom_site_label_1
_geom_torsion_atom_site_label_2
_geom_torsion_atom_site_label_3
_geom_torsion_atom_site_label_4
_geom_torsion
_geom_torsion_site_symmetry_1
_geom_torsion_site_symmetry_2
_geom_torsion_site_symmetry_3
_geom_torsion_site_symmetry_4
_geom_torsion_publ_flag
C1 Si1 N1 C3 9.74(12) . . . . ?
Si2 Si1 N1 C3 136.65(9) . . . . ?
C1 Si1 N1 C7 162.08(12) . . . . ?
Si2 Si1 N1 C7 -71.01(13) . . . . ?
C4 Si3 N2 C6 5.78(12) . . . . ?
Si2 Si3 N2 C6 -120.92(10) . . . . ?
C4 Si3 N2 C8 -143.53(13) . . . . ?
Si2 Si3 N2 C8 89.78(12) . . . . ?
C38 Si4 C1 C2 -173.89(11) . . . . ?
C22 Si4 C1 C2 62.07(12) . . . . ?
C24 Si4 C1 C2 -52.31(12) . . . . ?
C38 Si4 C1 Si5 -52.84(12) . . . . ?
C22 Si4 C1 Si5 -176.88(8) . . . . ?
C24 Si4 C1 Si5 68.73(10) . . . . ?
C38 Si4 C1 Si1 75.42(12) . . . . ?
C22 Si4 C1 Si1 -48.62(11) . . . . ?
C24 Si4 C1 Si1 -163.01(9) . . . . ?
Si4 C1 C2 C3 -150.43(11) . . . . ?
Si5 C1 C2 C3 86.16(14) . . . . ?
Si1 C1 C2 C3 -27.66(15) . . . . ?
C7 N1 C3 C2 178.04(13) . . . . ?
Si1 N1 C3 C2 -27.39(15) . . . . ?
C1 C2 C3 N1 36.83(18) . . . . ?
C27 Si6 C4 C5 175.98(11) . . . . ?
C35 Si6 C4 C5 -61.00(12) . . . . ?
C34 Si6 C4 C5 55.59(13) . . . . ?
C27 Si6 C4 Si3 -72.38(11) . . . . ?
C35 Si6 C4 Si3 50.64(11) . . . . ?
C34 Si6 C4 Si3 167.23(9) . . . . ?
C27 Si6 C4 Si7 52.19(11) . . . . ?
C35 Si6 C4 Si7 175.21(8) . . . . ?
C34 Si6 C4 Si7 -68.19(10) . . . . ?
N2 Si3 C4 C5 14.36(11) . . . . ?
Si2 Si3 C4 C5 137.76(8) . . . . ?
N2 Si3 C4 Si6 -102.56(9) . . . . ?
Si2 Si3 C4 Si6 20.84(10) . . . . ?
N2 Si3 C4 Si7 128.68(8) . . . . ?
Si2 Si3 C4 Si7 -107.91(6) . . . . ?
C37 Si7 C4 C5 -78.20(13) . . . . ?
C29 Si7 C4 C5 160.09(11) . . . . ?
C17 Si7 C4 C5 40.63(12) . . . . ?
C37 Si7 C4 Si6 45.27(11) . . . . ?
C29 Si7 C4 Si6 -76.44(11) . . . . ?
C17 Si7 C4 Si6 164.10(8) . . . . ?
C37 Si7 C4 Si3 174.23(8) . . . . ?
C29 Si7 C4 Si3 52.52(11) . . . . ?
C17 Si7 C4 Si3 -66.94(9) . . . . ?
Si6 C4 C5 C6 90.39(14) . . . . ?
Si3 C4 C5 C6 -30.95(15) . . . . ?
Si7 C4 C5 C6 -142.86(12) . . . . ?
C8 N2 C6 C5 126.25(15) . . . . ?
Si3 N2 C6 C5 -25.40(16) . . . . ?
C4 C5 C6 N2 38.14(18) . . . . ?
C3 N1 C7 C23 -160.49(14) . . . . ?
Si1 N1 C7 C23 48.72(17) . . . . ?
C3 N1 C7 C26 -41.55(19) . . . . ?
Si1 N1 C7 C26 167.66(12) . . . . ?
C3 N1 C7 C31 80.57(17) . . . . ?
Si1 N1 C7 C31 -70.23(16) . . . . ?
C6 N2 C8 C10 170.04(13) . . . . ?
Si3 N2 C8 C10 -42.68(17) . . . . ?
C6 N2 C8 C9 51.25(18) . . . . ?
Si3 N2 C8 C9 -161.46(11) . . . . ?
C6 N2 C8 C13 -70.47(17) . . . . ?
Si3 N2 C8 C13 76.82(15) . . . . ?
N2 C8 C9 C12 178.95(13) . . . . ?
C10 C8 C9 C12 59.34(16) . . . . ?
C13 C8 C9 C12 -57.97(17) . . . . ?
N2 C8 C10 C11 178.87(13) . . . . ?
C9 C8 C10 C11 -59.58(17) . . . . ?
C13 C8 C10 C11 57.82(17) . . . . ?
C8 C10 C11 C14 60.87(17) . . . . ?
C8 C10 C11 C15 -59.30(18) . . . . ?
C8 C9 C12 C19 59.76(17) . . . . ?
C8 C9 C12 C14 -60.51(17) . . . . ?
N2 C8 C13 C16 -178.25(13) . . . . ?
C10 C8 C13 C16 -58.52(17) . . . . ?
C9 C8 C13 C16 58.13(17) . . . . ?
C15 C11 C14 C12 60.54(18) . . . . ?
C10 C11 C14 C12 -59.69(18) . . . . ?
C9 C12 C14 C11 59.84(18) . . . . ?
C19 C12 C14 C11 -60.64(18) . . . . ?
C14 C11 C15 C16 -59.98(18) . . . . ?
C10 C11 C15 C16 60.05(18) . . . . ?
C11 C15 C16 C19 59.15(19) . . . . ?
C11 C15 C16 C13 -60.12(18) . . . . ?
C8 C13 C16 C19 -59.56(17) . . . . ?
C8 C13 C16 C15 59.99(18) . . . . ?
C15 C16 C19 C12 -59.16(19) . . . . ?
C13 C16 C19 C12 59.86(18) . . . . ?
C9 C12 C19 C16 -60.34(18) . . . . ?
C14 C12 C19 C16 60.05(18) . . . . ?
N1 C7 C23 C30 -179.90(14) . . . . ?
C26 C7 C23 C30 58.81(18) . . . . ?
C31 C7 C23 C30 -58.08(18) . . . . ?
N1 C7 C26 C20 -176.71(14) . . . . ?
C23 C7 C26 C20 -57.68(19) . . . . ?
C31 C7 C26 C20 58.87(19) . . . . ?
C36 C20 C26 C7 -60.2(2) . . . . ?
C28 C20 C26 C7 59.6(2) . . . . ?
C36 C20 C28 C30 59.46(19) . . . . ?
C26 C20 C28 C30 -60.3(2) . . . . ?
C20 C28 C30 C32 -59.79(19) . . . . ?
C20 C28 C30 C23 60.34(19) . . . . ?
C7 C23 C30 C32 59.42(19) . . . . ?
C7 C23 C30 C28 -60.81(19) . . . . ?
N1 C7 C31 C33 177.54(14) . . . . ?
C23 C7 C31 C33 58.34(19) . . . . ?
C26 C7 C31 C33 -58.39(19) . . . . ?
C28 C30 C32 C33 60.25(19) . . . . ?
C23 C30 C32 C33 -59.37(19) . . . . ?
C30 C32 C33 C36 -59.92(19) . . . . ?
C30 C32 C33 C31 59.9(2) . . . . ?
C7 C31 C33 C32 -60.2(2) . . . . ?
C7 C31 C33 C36 59.4(2) . . . . ?
C32 C33 C36 C20 59.92(19) . . . . ?
C31 C33 C36 C20 -59.82(19) . . . . ?
C28 C20 C36 C33 -60.0(2) . . . . ?
C26 C20 C36 C33 60.13(19) . . . . ?
